data_4304971
loop_
_publ_author_name
'Rui-Bo Zhang'
'Zhao-Ji Li'
'Ye-Yan Qin'
'Jian-Kai Cheng'
'Jian Zhang'
'Yuan-Gen Yao'

_publ_contact_author_address
;
The State Key Laboratory of Structure Chemistry, 
Fujian Institute of Research on the Structure of Matter, 
the Chinese Academy of Sciences,
Fuzhou, Fujian, 350002
P. R. China
;
_publ_contact_author_email yyg@fjirsm.ac.cn
_publ_contact_author_fax 86-591-83714946
_publ_contact_author_name 'Yuan-Gen Yao'
_publ_contact_author_phone 86-591-83711523
_publ_section_title
;
Synthesis, Structure, and Physical Properties of a New Anions-Controlled
Cd(II)-Guanazole (3,5-Diamino-1,2,4-triazole) Hybrid Family
;
_journal_name_full 'Inorganic Chemistry'
_journal_page_first 4861
_journal_page_last 4876
_journal_paper_doi 10.1021/ic8001042
_journal_volume 47
_journal_year 2008
_chemical_formula_moiety 'C12 H20 Cd3 N10 O8'
_chemical_formula_sum 'C12 H20 Cd3 N10 O8'
_chemical_formula_weight 769.61
_chemical_name_systematic
; 
 ? 
;
_space_group_IT_number 15
_symmetry_cell_setting monoclinic
_symmetry_space_group_name_Hall '-C 2yc'
_symmetry_space_group_name_H-M 'C 1 2/c 1'
_atom_sites_solution_hydrogens geom
_atom_sites_solution_primary direct
_atom_sites_solution_secondary difmap
_audit_creation_method SHELXL-97
_cell_angle_alpha 90.00
_cell_angle_beta 107.420(4)
_cell_angle_gamma 90.00
_cell_formula_units_Z 4
_cell_length_a 24.102(9)
_cell_length_b 7.134(2)
_cell_length_c 13.690(5)
_cell_measurement_reflns_used 3263
_cell_measurement_temperature 294.1500
_cell_measurement_theta_max 27.4758
_cell_measurement_theta_min 2.9892
_cell_volume 2245.9(13)
_computing_cell_refinement SAINT
_computing_data_collection SMART
_computing_data_reduction SAINT
_computing_structure_refinement 'SHELXL-97 (Sheldrick, 1997)'
_computing_structure_solution 'SHELXS-97 (Sheldrick, 1990)'
_diffrn_ambient_temperature 294.1500
_diffrn_detector_area_resol_mean 14.6306
_diffrn_measured_fraction_theta_full 0.998
_diffrn_measured_fraction_theta_max 0.998
_diffrn_measurement_device_type 'SMART CCD'
_diffrn_measurement_method dtprofit.ref
_diffrn_radiation_monochromator graphite
_diffrn_radiation_source 'fine-focus sealed tube'
_diffrn_radiation_type MoK\a
_diffrn_radiation_wavelength 0.71073
_diffrn_reflns_av_R_equivalents 0.0248
_diffrn_reflns_av_sigmaI/netI 0.0233
_diffrn_reflns_limit_h_max 31
_diffrn_reflns_limit_h_min -31
_diffrn_reflns_limit_k_max 9
_diffrn_reflns_limit_k_min -7
_diffrn_reflns_limit_l_max 15
_diffrn_reflns_limit_l_min -17
_diffrn_reflns_number 8493
_diffrn_reflns_theta_full 27.47
_diffrn_reflns_theta_max 27.47
_diffrn_reflns_theta_min 2.99
_diffrn_standards_decay_% 0
_diffrn_standards_interval_count 0
_diffrn_standards_interval_time .
_diffrn_standards_number 0
_exptl_absorpt_coefficient_mu 2.876
_exptl_absorpt_correction_T_max 1.0000
_exptl_absorpt_correction_T_min 0.6783
_exptl_absorpt_correction_type multi-scan
_exptl_absorpt_process_details SADABS
_exptl_crystal_colour Colorless
_exptl_crystal_density_diffrn 2.276
_exptl_crystal_density_method 'not measured'
_exptl_crystal_description Prism
_exptl_crystal_F_000 1480
_exptl_crystal_size_max 0.4400
_exptl_crystal_size_mid 0.0900
_exptl_crystal_size_min 0.0300
_refine_diff_density_max 1.291
_refine_diff_density_min -0.505
_refine_diff_density_rms 0.085
_refine_ls_extinction_method none
_refine_ls_goodness_of_fit_ref 1.012
_refine_ls_hydrogen_treatment constr
_refine_ls_matrix_type full
_refine_ls_number_parameters 151
_refine_ls_number_reflns 2575
_refine_ls_number_restraints 0
_refine_ls_restrained_S_all 1.012
_refine_ls_R_factor_all 0.0229
_refine_ls_R_factor_gt 0.0197
_refine_ls_shift/su_max 0.054
_refine_ls_shift/su_mean 0.001
_refine_ls_structure_factor_coef Fsqd
_refine_ls_weighting_details 'calc w=1/[\s^2^(Fo^2^)+(0.0289P)^2^+0.0000P] where P=(Fo^2^+2Fc^2^)/3'
_refine_ls_weighting_scheme calc
_refine_ls_wR_factor_gt 0.0473
_refine_ls_wR_factor_ref 0.0485
_reflns_number_gt 2339
_reflns_number_total 2575
_reflns_threshold_expression >2sigma(I)
_cod_data_source_file ic8001042-file004_6.cif
_cod_data_source_block 6
_cod_depositor_comments
;
The following automatic conversions were performed:
'_symmetry_cell_setting' value 'Monoclinic' changed to 'monoclinic'
according to '/home/saulius/struct/CIF-dictionaries/cif_core.dic'
dictionary named 'cif_core.dic' version 2.4.1 from
2010-06-29.

'_exptl_absorpt_correction_type' value 'Multi-scan' changed
to 'multi-scan' according to
'/home/saulius/struct/CIF-dictionaries/cif_core.dic' dictionary named
'cif_core.dic' version 2.4.1 from 2010-06-29.

Automatic conversion script
Id: cif_fix_enum 1527 2010-12-29 10:47:43Z saulius 
;
_cod_database_code 4304971

loop_
_symmetry_equiv_pos_as_xyz
'x, y, z'
'-x, y, -z+1/2'
'x+1/2, y+1/2, z'
'-x+1/2, y+1/2, -z+1/2'
'-x, -y, -z'
'x, -y, z-1/2'
'-x+1/2, -y+1/2, -z'
'x+1/2, -y+1/2, z-1/2'

loop_
_atom_site_label
_atom_site_type_symbol
_atom_site_fract_x
_atom_site_fract_y
_atom_site_fract_z
_atom_site_U_iso_or_equiv
_atom_site_adp_type
_atom_site_occupancy
_atom_site_symmetry_multiplicity
_atom_site_calc_flag
_atom_site_refinement_flags
_atom_site_disorder_assembly
_atom_site_disorder_group
Cd1 Cd 0.0000 -0.28921(3) -0.7500 0.01940(7) Uani 1 2 d S . .
Cd2 Cd 0.082401(7) -0.00260(2) -0.456663(14) 0.02264(6) Uani 1 1 d . . .
C1 C 0.04481(10) -0.3905(3) -0.37448(16) 0.0226(5) Uani 1 1 d . . .
C5 C 0.15463(14) 0.0355(4) -0.6687(2) 0.0445(7) Uani 1 1 d . . .
H3 H 0.1447 0.1662 -0.6734 0.067 Uiso 1 1 calc R . .
H2 H 0.1770 0.0077 -0.7143 0.067 Uiso 1 1 calc R . .
H1 H 0.1771 0.0062 -0.5997 0.067 Uiso 1 1 calc R . .
C6 C 0.10025(10) -0.0791(3) -0.69760(17) 0.0243(5) Uani 1 1 d . . .
N1 N -0.00145(9) -0.4919(2) -0.36866(16) 0.0228(4) Uani 1 1 d . . .
N3 N 0.02968(8) -0.2348(3) -0.42797(14) 0.0225(4) Uani 1 1 d . . .
N5 N 0.10086(9) -0.4443(3) -0.32737(16) 0.0341(5) Uani 1 1 d . . .
H5A H 0.1292 -0.3749 -0.3315 0.041 Uiso 1 1 d R . .
H5B H 0.1078 -0.5477 -0.2936 0.041 Uiso 1 1 d R . .
O1 O 0.17210(9) -0.1640(3) -0.40484(16) 0.0488(5) Uani 1 1 d . . .
O2 O 0.17395(9) 0.1391(3) -0.41353(16) 0.0483(5) Uani 1 1 d . . .
O3 O 0.07729(7) -0.1281(2) -0.62976(12) 0.0309(4) Uani 1 1 d . . .
C3 C 0.26442(17) -0.0197(6) -0.3598(5) 0.101(2) Uani 1 1 d . . .
H3A H 0.2794 0.1056 -0.3563 0.152 Uiso 1 1 calc R . .
H3B H 0.2781 -0.0920 -0.4071 0.152 Uiso 1 1 calc R . .
H3C H 0.2774 -0.0764 -0.2932 0.152 Uiso 1 1 calc R . .
C4 C 0.19962(13) -0.0141(5) -0.3953(2) 0.0443(8) Uani 1 1 d . . .
O4 O 0.07742(7) -0.1285(2) -0.78944(12) 0.0306(4) Uani 1 1 d . . .
N2 N -0.03154(8) -0.2345(3) -0.46084(15) 0.0226(4) Uani 1 1 d . . .
C2 C -0.04720(10) -0.3899(3) -0.42409(17) 0.0221(5) Uani 1 1 d . . .
N4 N -0.10349(9) -0.4417(3) -0.43773(17) 0.0334(5) Uani 1 1 d . . .
H4B H -0.1314 -0.3711 -0.4721 0.040 Uiso 1 1 d R . .
H4A H -0.1110 -0.5450 -0.4119 0.040 Uiso 1 1 d R . .

loop_
_atom_site_aniso_label
_atom_site_aniso_U_11
_atom_site_aniso_U_22
_atom_site_aniso_U_33
_atom_site_aniso_U_23
_atom_site_aniso_U_13
_atom_site_aniso_U_12
Cd1 0.02489(12) 0.01503(12) 0.01908(12) 0.000 0.00781(9) 0.000
Cd2 0.02214(10) 0.01896(10) 0.02645(11) 0.00466(6) 0.00672(7) -0.00101(6)
C1 0.0286(12) 0.0210(12) 0.0179(10) 0.0004(9) 0.0062(9) -0.0029(9)
C5 0.0439(17) 0.0521(18) 0.0385(16) -0.0078(14) 0.0140(13) -0.0258(14)
C6 0.0283(12) 0.0173(11) 0.0271(12) -0.0014(10) 0.0079(9) -0.0025(10)
N1 0.0274(11) 0.0191(10) 0.0230(10) 0.0051(7) 0.0091(9) -0.0006(7)
N3 0.0243(9) 0.0180(9) 0.0239(10) 0.0049(8) 0.0055(8) -0.0009(7)
N5 0.0282(11) 0.0298(11) 0.0385(12) 0.0146(10) 0.0014(9) -0.0021(9)
O1 0.0331(10) 0.0581(14) 0.0527(13) 0.0057(11) 0.0092(9) -0.0069(10)
O2 0.0364(11) 0.0534(13) 0.0527(12) 0.0074(11) 0.0098(9) 0.0003(10)
O3 0.0391(10) 0.0318(10) 0.0241(8) -0.0026(7) 0.0130(7) -0.0109(8)
C3 0.0250(18) 0.090(3) 0.174(6) 0.021(3) 0.008(3) -0.0045(17)
C4 0.0258(14) 0.063(2) 0.0412(17) 0.0124(14) 0.0055(12) -0.0066(13)
O4 0.0380(10) 0.0316(10) 0.0225(8) -0.0028(7) 0.0095(7) -0.0104(8)
N2 0.0232(9) 0.0202(10) 0.0252(10) 0.0053(8) 0.0086(8) 0.0008(7)
C2 0.0273(11) 0.0195(11) 0.0218(11) 0.0004(9) 0.0110(9) 0.0007(9)
N4 0.0272(11) 0.0286(11) 0.0465(13) 0.0140(10) 0.0140(10) -0.0004(9)

loop_
_atom_type_symbol
_atom_type_description
_atom_type_scat_dispersion_real
_atom_type_scat_dispersion_imag
_atom_type_scat_source
C C 0.0033 0.0016 'International Tables Vol C Tables 4.2.6.8 and 6.1.1.4'
H H 0.0000 0.0000 'International Tables Vol C Tables 4.2.6.8 and 6.1.1.4'
Cd Cd -0.8075 1.2024 'International Tables Vol C Tables 4.2.6.8 and 6.1.1.4'
N N 0.0061 0.0033 'International Tables Vol C Tables 4.2.6.8 and 6.1.1.4'
O O 0.0106 0.0060 'International Tables Vol C Tables 4.2.6.8 and 6.1.1.4'

loop_
_geom_angle_atom_site_label_1
_geom_angle_atom_site_label_2
_geom_angle_atom_site_label_3
_geom_angle
_geom_angle_site_symmetry_1
_geom_angle_site_symmetry_3
_geom_angle_publ_flag
N1 Cd1 N1 91.91(10) 6_545 5_544 ?
N1 Cd1 O3 132.48(7) 6_545 . ?
N1 Cd1 O3 89.77(7) 5_544 . ?
N1 Cd1 O3 89.77(7) 6_545 2_553 ?
N1 Cd1 O3 132.48(7) 5_544 2_553 ?
O3 Cd1 O3 122.25(9) . 2_553 ?
N1 Cd1 O4 90.82(7) 6_545 . ?
N1 Cd1 O4 130.85(7) 5_544 . ?
O3 Cd1 O4 54.63(6) . . ?
O3 Cd1 O4 96.58(7) 2_553 . ?
N1 Cd1 O4 130.85(7) 6_545 2_553 ?
N1 Cd1 O4 90.82(7) 5_544 2_553 ?
O3 Cd1 O4 96.58(6) . 2_553 ?
O3 Cd1 O4 54.63(6) 2_553 2_553 ?
O4 Cd1 O4 122.54(9) . 2_553 ?
N1 Cd1 C6 112.94(7) 6_545 . ?
N1 Cd1 C6 111.60(7) 5_544 . ?
O3 Cd1 C6 27.34(6) . . ?
O3 Cd1 C6 111.22(7) 2_553 . ?
O4 Cd1 C6 27.30(6) . . ?
O4 Cd1 C6 111.39(7) 2_553 . ?
N1 Cd1 C6 111.60(7) 6_545 2_553 ?
N1 Cd1 C6 112.94(7) 5_544 2_553 ?
O3 Cd1 C6 111.22(7) . 2_553 ?
O3 Cd1 C6 27.34(6) 2_553 2_553 ?
O4 Cd1 C6 111.39(7) . 2_553 ?
O4 Cd1 C6 27.30(6) 2_553 2_553 ?
C6 Cd1 C6 113.94(10) . 2_553 ?
N3 Cd2 N2 114.22(7) . 5_554 ?
N3 Cd2 O2 146.65(7) . . ?
N2 Cd2 O2 97.84(8) 5_554 . ?
N3 Cd2 O1 96.05(8) . . ?
N2 Cd2 O1 148.25(7) 5_554 . ?
O2 Cd2 O1 54.90(9) . . ?
N3 Cd2 O3 91.86(6) . . ?
N2 Cd2 O3 85.81(7) 5_554 . ?
O2 Cd2 O3 99.74(7) . . ?
O1 Cd2 O3 83.75(7) . . ?
N3 Cd2 O4 85.96(7) . 6_556 ?
N2 Cd2 O4 90.59(7) 5_554 6_556 ?
O2 Cd2 O4 84.70(7) . 6_556 ?
O1 Cd2 O4 101.36(7) . 6_556 ?
O3 Cd2 O4 174.62(6) . 6_556 ?
N3 Cd2 C4 122.03(8) . . ?
N2 Cd2 C4 123.75(8) 5_554 . ?
O2 Cd2 C4 27.43(8) . . ?
O1 Cd2 C4 27.47(8) . . ?
O3 Cd2 C4 91.94(8) . . ?
O4 Cd2 C4 93.39(8) 6_556 . ?
N3 C1 N1 112.8(2) . . ?
N3 C1 N5 124.6(2) . . ?
N1 C1 N5 122.6(2) . . ?
C6 C5 H3 109.5 . . ?
C6 C5 H2 109.5 . . ?
H3 C5 H2 109.5 . . ?
C6 C5 H1 109.5 . . ?
H3 C5 H1 109.5 . . ?
H2 C5 H1 109.5 . . ?
O4 C6 O3 119.9(2) . . ?
O4 C6 C5 120.2(2) . . ?
O3 C6 C5 119.9(2) . . ?
O4 C6 Cd1 60.09(12) . . ?
O3 C6 Cd1 59.83(12) . . ?
C5 C6 Cd1 179.7(2) . . ?
C2 N1 C1 103.17(18) . . ?
C2 N1 Cd1 127.94(16) . 5_544 ?
C1 N1 Cd1 125.49(16) . 5_544 ?
C1 N3 N2 105.51(17) . . ?
C1 N3 Cd2 130.99(15) . . ?
N2 N3 Cd2 123.35(13) . . ?
C1 N5 H5A 120.0 . . ?
C1 N5 H5B 120.0 . . ?
H5A N5 H5B 120.0 . . ?
C4 O1 Cd2 91.36(19) . . ?
C4 O2 Cd2 92.63(18) . . ?
C6 O3 Cd1 92.84(14) . . ?
C6 O3 Cd2 133.52(15) . . ?
Cd1 O3 Cd2 129.37(7) . . ?
C4 C3 H3A 109.5 . . ?
C4 C3 H3B 109.5 . . ?
H3A C3 H3B 109.5 . . ?
C4 C3 H3C 109.5 . . ?
H3A C3 H3C 109.5 . . ?
H3B C3 H3C 109.5 . . ?
O2 C4 O1 121.1(3) . . ?
O2 C4 C3 119.9(3) . . ?
O1 C4 C3 119.0(3) . . ?
O2 C4 Cd2 59.94(15) . . ?
O1 C4 Cd2 61.17(16) . . ?
C3 C4 Cd2 179.1(3) . . ?
C6 O4 Cd1 92.62(14) . . ?
C6 O4 Cd2 132.80(15) . 6 ?
Cd1 O4 Cd2 129.79(7) . 6 ?
C2 N2 N3 105.64(17) . . ?
C2 N2 Cd2 131.69(16) . 5_554 ?
N3 N2 Cd2 122.43(13) . 5_554 ?
N2 C2 N1 112.9(2) . . ?
N2 C2 N4 124.2(2) . . ?
N1 C2 N4 122.9(2) . . ?
C2 N4 H4B 120.0 . . ?
C2 N4 H4A 120.0 . . ?
H4B N4 H4A 120.0 . . ?

loop_
_geom_bond_atom_site_label_1
_geom_bond_atom_site_label_2
_geom_bond_distance
_geom_bond_site_symmetry_2
_geom_bond_publ_flag
Cd1 N1 2.2460(19) 6_545 ?
Cd1 N1 2.2460(19) 5_544 ?
Cd1 O3 2.3801(17) . ?
Cd1 O3 2.3801(17) 2_553 ?
Cd1 O4 2.3859(17) . ?
Cd1 O4 2.3859(17) 2_553 ?
Cd1 C6 2.750(2) . ?
Cd1 C6 2.750(2) 2_553 ?
Cd2 N3 2.1935(19) . ?
Cd2 N2 2.1935(19) 5_554 ?
Cd2 O2 2.337(2) . ?
Cd2 O1 2.363(2) . ?
Cd2 O3 2.5015(18) . ?
Cd2 O4 2.5087(18) 6_556 ?
Cd2 C4 2.697(3) . ?
C1 N3 1.320(3) . ?
C1 N1 1.351(3) . ?
C1 N5 1.366(3) . ?
C5 C6 1.494(4) . ?
C5 H3 0.9600 . ?
C5 H2 0.9600 . ?
C5 H1 0.9600 . ?
C6 O4 1.262(3) . ?
C6 O3 1.264(3) . ?
N1 C2 1.349(3) . ?
N1 Cd1 2.2460(19) 5_544 ?
N3 N2 1.408(3) . ?
N5 H5A 0.8599 . ?
N5 H5B 0.8600 . ?
O1 C4 1.244(4) . ?
O2 C4 1.244(4) . ?
C3 C4 1.491(5) . ?
C3 H3A 0.9600 . ?
C3 H3B 0.9600 . ?
C3 H3C 0.9600 . ?
O4 Cd2 2.5087(18) 6 ?
N2 C2 1.318(3) . ?
N2 Cd2 2.1935(19) 5_554 ?
C2 N4 1.364(3) . ?
N4 H4B 0.8598 . ?
N4 H4A 0.8599 . ?

loop_
_geom_hbond_atom_site_label_D
_geom_hbond_atom_site_label_H
_geom_hbond_atom_site_label_A
_geom_hbond_distance_DH
_geom_hbond_distance_HA
_geom_hbond_distance_DA
_geom_hbond_angle_DHA
_geom_hbond_site_symmetry_A
N5 H5A O1 0.86 2.23 3.027(3) 154.8 .
N5 H5B O4 0.86 2.43 3.171(3) 144.8 6_546
N4 H4B O2 0.86 2.30 3.102(3) 155.7 5_554
N4 H4A O3 0.86 2.48 3.212(3) 143.7 5_544
